data_7205162
loop_
_publ_author_name
'Liu, Qing-Xiang'
'Chen, Ai-Hui'
'Zhao, Xiao-Jun'
'Zang, Yan'
'Wu, Xiu-Mei'
'Wang, Xiu-Guang'
'Guo, Jian-Hua'

_publ_section_title
;
 N-Heterocyclic carbene copper(i), mercury(ii) and silver(i) complexes
 containing durene linker: synthesis and structural studies
;
_journal_issue 1
_journal_name_full CrystEngComm
_journal_page_first 293
_journal_paper_doi 10.1039/c0ce00142b
_journal_volume 13
_journal_year 2011
_chemical_formula_sum 'C62 H73 Br6 Hg3 N8 O S'
_chemical_formula_weight 2059.52
_chemical_name_systematic
;
?
;
_space_group_IT_number 2
_symmetry_cell_setting triclinic
_symmetry_space_group_name_Hall '-P 1'
_symmetry_space_group_name_H-M 'P -1'
_atom_sites_solution_hydrogens geom
_atom_sites_solution_primary direct
_atom_sites_solution_secondary difmap
_audit_creation_method SHELXL-97
_cell_angle_alpha 89.714(2)
_cell_angle_beta 69.778(2)
_cell_angle_gamma 72.194(2)
_cell_formula_units_Z 2
_cell_length_a 14.0172(18)
_cell_length_b 16.221(2)
_cell_length_c 18.554(2)
_cell_measurement_reflns_used 7600
_cell_measurement_temperature 296(2)
_cell_measurement_theta_max 22.50
_cell_measurement_theta_min 2.50
_cell_volume 3745.0(8)
_computing_cell_refinement 'Bruker SMART'
_computing_data_collection 'Bruker SMART'
_computing_data_reduction 'Bruker SAINT'
_computing_molecular_graphics 'Bruker SHELXTL'
_computing_publication_material 'Bruker SHELXTL'
_computing_structure_refinement 'SHELXL-97 (Sheldrick, 1997)'
_computing_structure_solution 'SHELXS-97 (Sheldrick, 1990)'
_diffrn_ambient_temperature 296(2)
_diffrn_measured_fraction_theta_full 0.990
_diffrn_measured_fraction_theta_max 0.990
_diffrn_measurement_device_type 'CCD area detector'
_diffrn_measurement_method 'phi and omega scans'
_diffrn_radiation_monochromator graphite
_diffrn_radiation_source 'fine-focus sealed tube'
_diffrn_radiation_type MoK\a
_diffrn_radiation_wavelength 0.71073
_diffrn_reflns_av_R_equivalents 0.0212
_diffrn_reflns_av_sigmaI/netI 0.0511
_diffrn_reflns_limit_h_max 12
_diffrn_reflns_limit_h_min -17
_diffrn_reflns_limit_k_max 19
_diffrn_reflns_limit_k_min -20
_diffrn_reflns_limit_l_max 22
_diffrn_reflns_limit_l_min -22
_diffrn_reflns_number 20719
_diffrn_reflns_theta_full 26.00
_diffrn_reflns_theta_max 26.00
_diffrn_reflns_theta_min 1.63
_exptl_absorpt_coefficient_mu 9.403
_exptl_absorpt_correction_T_max 0.152
_exptl_absorpt_correction_T_min 0.108
_exptl_absorpt_correction_type multi-scan
_exptl_absorpt_process_details sadabs
_exptl_crystal_colour colorless
_exptl_crystal_density_diffrn 1.826
_exptl_crystal_density_method 'not measured'
_exptl_crystal_description block
_exptl_crystal_F_000 1950
_exptl_crystal_size_max 0.26
_exptl_crystal_size_mid 0.24
_exptl_crystal_size_min 0.20
_platon_squeeze_details
;
;
_refine_diff_density_max 1.912
_refine_diff_density_min -1.889
_refine_diff_density_rms 0.127
_refine_ls_extinction_method none
_refine_ls_goodness_of_fit_ref 1.029
_refine_ls_hydrogen_treatment constr
_refine_ls_matrix_type full
_refine_ls_number_parameters 783
_refine_ls_number_reflns 14562
_refine_ls_number_restraints 63
_refine_ls_restrained_S_all 1.033
_refine_ls_R_factor_all 0.0657
_refine_ls_R_factor_gt 0.0412
_refine_ls_shift/su_max 0.004
_refine_ls_shift/su_mean 0.000
_refine_ls_structure_factor_coef Fsqd
_refine_ls_weighting_details 'calc w=1/[\s^2^(Fo^2^)+(0.0555P)^2^+0.0000P] where P=(Fo^2^+2Fc^2^)/3'
_refine_ls_weighting_scheme calc
_refine_ls_wR_factor_gt 0.1001
_refine_ls_wR_factor_ref 0.1063
_reflns_number_gt 10178
_reflns_number_total 14714
_reflns_threshold_expression >2sigma(I)
_cod_data_source_file C0CE00142B.TXT
_cod_data_source_block 2c
_cod_depositor_comments
;
The following automatic conversions were performed:
'_symmetry_cell_setting' value 'Triclinic' changed to 'triclinic'
according to '/home/saulius/struct/CIF-dictionaries/cif_core.dic'
dictionary named 'cif_core.dic' version 2.4.1 from 2010-06-29.

Automatic conversion script
Id: cif_fix_enum 1555 2011-01-17 13:19:09Z saulius 
;
_cod_original_sg_symbol_H-M P-1
_cod_database_code 7205162

loop_
_symmetry_equiv_pos_as_xyz
'x, y, z'
'-x, -y, -z'

loop_
_atom_site_label
_atom_site_type_symbol
_atom_site_fract_x
_atom_site_fract_y
_atom_site_fract_z
_atom_site_U_iso_or_equiv
_atom_site_adp_type
_atom_site_occupancy
_atom_site_symmetry_multiplicity
_atom_site_calc_flag
_atom_site_refinement_flags
_atom_site_disorder_assembly
_atom_site_disorder_group
Hg1 Hg 0.93942(2) 0.083489(19) 0.296469(14) 0.04795(9) Uani 1 1 d . . .
Hg2 Hg 0.58696(2) 0.400278(17) 0.204522(14) 0.04433(8) Uani 1 1 d . . .
Hg3 Hg 0.12838(3) 0.49179(2) 0.218414(18) 0.06071(10) Uani 1 1 d . . .
Br1 Br 1.15366(8) -0.01961(6) 0.31291(5) 0.0716(2) Uani 1 1 d . . .
Br2 Br 0.75280(6) 0.25891(5) 0.24537(4) 0.0572(2) Uani 1 1 d . . .
Br3 Br 0.32145(7) 0.50553(5) 0.19259(5) 0.0603(2) Uani 1 1 d . . .
Br4 Br 0.01758(7) 0.63459(6) 0.17788(6) 0.0796(3) Uani 1 1 d . . .
Br5 Br 0.15556(10) 0.35645(7) 0.13260(8) 0.1139(5) Uani 1 1 d . . .
Br6 Br 0.01954(15) 0.48642(10) 0.36204(6) 0.1431(7) Uani 1 1 d . . .
N1 N 1.0571(5) 0.0378(4) 0.1240(3) 0.0427(13) Uani 1 1 d . . .
N2 N 0.9778(4) -0.0582(3) 0.1652(3) 0.0376(12) Uani 1 1 d . . .
N3 N 0.9241(5) 0.2301(4) 0.4039(3) 0.0463(14) Uani 1 1 d . . .
N4 N 0.8253(4) 0.1566(3) 0.4727(3) 0.0379(12) Uani 1 1 d . . .
N5 N 0.6018(5) 0.2658(4) 0.0858(3) 0.0452(14) Uani 1 1 d . . .
N6 N 0.6856(4) 0.3528(3) 0.0234(3) 0.0396(13) Uani 1 1 d . . .
N7 N 0.4319(5) 0.4525(4) 0.3713(3) 0.0575(16) Uani 1 1 d D . .
N8 N 0.5267(4) 0.5408(3) 0.3421(3) 0.0417(13) Uani 1 1 d . . .
C1 C 0.9904(5) 0.0161(4) 0.1866(4) 0.0414(16) Uani 1 1 d . . .
C2 C 1.0870(5) -0.0231(4) 0.0600(4) 0.0392(15) Uani 1 1 d . . .
C3 C 1.0391(5) -0.0848(4) 0.0865(3) 0.0384(16) Uani 1 1 d . . .
C4 C 1.0497(6) -0.1548(4) 0.0394(4) 0.0475(17) Uani 1 1 d . . .
H4 H 1.0151 -0.1954 0.0579 0.057 Uiso 1 1 calc R . .
C5 C 1.1158(6) -0.1611(5) -0.0380(4) 0.0512(19) Uani 1 1 d . . .
H5 H 1.1278 -0.2082 -0.0721 0.061 Uiso 1 1 calc R . .
C6 C 1.1635(6) -0.0988(5) -0.0644(4) 0.0529(19) Uani 1 1 d . . .
H6 H 1.2059 -0.1045 -0.1164 0.064 Uiso 1 1 calc R . .
C7 C 1.1509(6) -0.0280(5) -0.0165(4) 0.0509(18) Uani 1 1 d . . .
H7 H 1.1836 0.0138 -0.0349 0.061 Uiso 1 1 calc R . .
C8 C 1.0907(7) 0.1153(5) 0.1191(4) 0.064(2) Uani 1 1 d . . .
H8A H 1.0392 0.1595 0.1610 0.077 Uiso 1 1 calc R . .
H8B H 1.0915 0.1386 0.0707 0.077 Uiso 1 1 calc R . .
C9 C 1.1989(8) 0.0949(6) 0.1235(5) 0.078(3) Uani 1 1 d . . .
H9A H 1.2010 0.0644 0.1678 0.117 Uiso 1 1 calc R . .
H9B H 1.2140 0.1480 0.1283 0.117 Uiso 1 1 calc R . .
H9C H 1.2517 0.0590 0.0775 0.117 Uiso 1 1 calc R . .
C10 C 0.9092(6) -0.1081(5) 0.2104(4) 0.0483(17) Uani 1 1 d . . .
H10A H 0.9529 -0.1682 0.2075 0.058 Uiso 1 1 calc R . .
H10B H 0.8554 -0.1076 0.1885 0.058 Uiso 1 1 calc R . .
C11 C 0.8543(5) -0.0686(4) 0.2943(4) 0.0391(15) Uani 1 1 d . . .
C12 C 0.9070(5) -0.0977(4) 0.3466(4) 0.0434(16) Uani 1 1 d . . .
C13 C 0.8695(6) -0.0466(5) 0.4180(4) 0.0449(16) Uani 1 1 d . . .
C14 C 0.7834(5) 0.0301(4) 0.4360(4) 0.0402(15) Uani 1 1 d . . .
C15 C 0.7208(5) 0.0517(4) 0.3869(4) 0.0414(16) Uani 1 1 d . . .
C16 C 0.7576(5) 0.0010(4) 0.3162(4) 0.0393(15) Uani 1 1 d . . .
C17 C 1.0036(7) -0.1787(5) 0.3257(5) 0.072(2) Uani 1 1 d . . .
H17A H 0.9984 -0.2189 0.2906 0.107 Uiso 1 1 calc R . .
H17B H 1.0063 -0.2051 0.3717 0.107 Uiso 1 1 calc R . .
H17C H 1.0677 -0.1636 0.3015 0.107 Uiso 1 1 calc R . .
C18 C 0.9289(7) -0.0754(6) 0.4735(5) 0.073(3) Uani 1 1 d . . .
H18A H 0.8809 -0.0527 0.5254 0.109 Uiso 1 1 calc R . .
H18B H 0.9886 -0.0537 0.4606 0.109 Uiso 1 1 calc R . .
H18C H 0.9547 -0.1379 0.4694 0.109 Uiso 1 1 calc R . .
C19 C 0.6205(6) 0.1292(5) 0.4096(5) 0.067(2) Uani 1 1 d . . .
H19A H 0.6395 0.1813 0.3988 0.100 Uiso 1 1 calc R . .
H19B H 0.5805 0.1328 0.4638 0.100 Uiso 1 1 calc R . .
H19C H 0.5775 0.1233 0.3806 0.100 Uiso 1 1 calc R . .
C20 C 0.6954(7) 0.0283(5) 0.2633(5) 0.066(2) Uani 1 1 d . . .
H20A H 0.6239 0.0261 0.2881 0.098 Uiso 1 1 calc R . .
H20B H 0.7306 -0.0106 0.2161 0.098 Uiso 1 1 calc R . .
H20C H 0.6923 0.0866 0.2518 0.098 Uiso 1 1 calc R . .
C21 C 0.7635(6) 0.0959(5) 0.4998(4) 0.0494(18) Uani 1 1 d . . .
H21A H 0.6874 0.1288 0.5213 0.059 Uiso 1 1 calc R . .
H21B H 0.7834 0.0662 0.5405 0.059 Uiso 1 1 calc R . .
C22 C 0.8887(6) 0.1635(4) 0.4003(4) 0.0438(16) Uani 1 1 d . . .
C23 C 0.8855(6) 0.2674(4) 0.4800(4) 0.0435(16) Uani 1 1 d . . .
C24 C 0.8210(5) 0.2221(4) 0.5239(4) 0.0390(15) Uani 1 1 d . . .
C25 C 0.7671(6) 0.2435(5) 0.6017(4) 0.0474(17) Uani 1 1 d . . .
H25 H 0.7234 0.2127 0.6302 0.057 Uiso 1 1 calc R . .
C26 C 0.7795(6) 0.3116(5) 0.6363(4) 0.0519(19) Uani 1 1 d . . .
H26 H 0.7444 0.3272 0.6893 0.062 Uiso 1 1 calc R . .
C27 C 0.8447(6) 0.3583(5) 0.5928(5) 0.055(2) Uani 1 1 d . . .
H27 H 0.8519 0.4044 0.6177 0.066 Uiso 1 1 calc R . .
C28 C 0.8995(6) 0.3371(4) 0.5125(4) 0.0517(19) Uani 1 1 d . . .
H28 H 0.9424 0.3681 0.4832 0.062 Uiso 1 1 calc R . .
C29 C 0.9963(7) 0.2603(5) 0.3397(4) 0.061(2) Uani 1 1 d . . .
H29 H 0.9737 0.2940 0.3043 0.074 Uiso 1 1 calc R . .
C30 C 1.1096(7) 0.2315(6) 0.3367(6) 0.084(3) Uani 1 1 d . . .
H30A H 1.1132 0.2605 0.3802 0.126 Uiso 1 1 calc R . .
H30B H 1.1546 0.2459 0.2897 0.126 Uiso 1 1 calc R . .
H30C H 1.1337 0.1697 0.3383 0.126 Uiso 1 1 calc R . .
C31 C 0.6306(5) 0.3363(4) 0.0948(3) 0.0394(15) Uani 1 1 d . . .
C32 C 0.6394(6) 0.2357(4) 0.0070(4) 0.0438(16) Uani 1 1 d . . .
C33 C 0.6937(5) 0.2907(4) -0.0332(4) 0.0403(16) Uani 1 1 d . . .
C34 C 0.7427(6) 0.2785(5) -0.1120(4) 0.0463(17) Uani 1 1 d . . .
H34 H 0.7781 0.3157 -0.1385 0.056 Uiso 1 1 calc R . .
C35 C 0.7370(6) 0.2080(5) -0.1504(4) 0.0519(19) Uani 1 1 d . . .
H35 H 0.7712 0.1967 -0.2038 0.062 Uiso 1 1 calc R . .
C36 C 0.6809(8) 0.1532(5) -0.1108(5) 0.067(2) Uani 1 1 d . . .
H36 H 0.6767 0.1079 -0.1387 0.080 Uiso 1 1 calc R . .
C37 C 0.6312(7) 0.1652(5) -0.0304(4) 0.056(2) Uani 1 1 d . . .
H37 H 0.5951 0.1286 -0.0036 0.067 Uiso 1 1 calc R . .
C38 C 0.5427(6) 0.2236(5) 0.1485(4) 0.057(2) Uani 1 1 d . . .
H38A H 0.5464 0.2415 0.1970 0.068 Uiso 1 1 calc R . .
H38B H 0.5754 0.1608 0.1376 0.068 Uiso 1 1 calc R . .
C39 C 0.4264(7) 0.2492(6) 0.1550(6) 0.088(3) Uani 1 1 d . . .
H39A H 0.3942 0.3113 0.1663 0.132 Uiso 1 1 calc R . .
H39B H 0.3883 0.2216 0.1958 0.132 Uiso 1 1 calc R . .
H39C H 0.4231 0.2308 0.1071 0.132 Uiso 1 1 calc R . .
C40 C 0.7330(6) 0.4227(5) -0.0002(4) 0.0474(17) Uani 1 1 d . . .
H40A H 0.7006 0.4569 -0.0338 0.057 Uiso 1 1 calc R . .
H40B H 0.8095 0.3973 -0.0290 0.057 Uiso 1 1 calc R . .
C41 C 0.7150(5) 0.4810(4) 0.0693(4) 0.0398(15) Uani 1 1 d . . .
C42 C 0.6202(5) 0.5515(4) 0.0984(4) 0.0415(16) Uani 1 1 d . . .
C43 C 0.5879(5) 0.5916(4) 0.1737(4) 0.0440(16) Uani 1 1 d . . .
C44 C 0.6532(6) 0.5586(4) 0.2185(4) 0.0427(16) Uani 1 1 d . . .
C45 C 0.7568(5) 0.4990(4) 0.1834(4) 0.0416(16) Uani 1 1 d . . .
C46 C 0.7876(5) 0.4593(4) 0.1092(4) 0.0415(15) Uani 1 1 d . . .
C47 C 0.5490(6) 0.5814(6) 0.0508(4) 0.063(2) Uani 1 1 d . . .
H47A H 0.5135 0.6432 0.0624 0.095 Uiso 1 1 calc R . .
H47B H 0.4963 0.5521 0.0632 0.095 Uiso 1 1 calc R . .
H47C H 0.5923 0.5678 -0.0032 0.095 Uiso 1 1 calc R . .
C48 C 0.4816(6) 0.6645(5) 0.2094(5) 0.064(2) Uani 1 1 d . . .
H48A H 0.4677 0.6778 0.2632 0.096 Uiso 1 1 calc R . .
H48B H 0.4249 0.6465 0.2043 0.096 Uiso 1 1 calc R . .
H48C H 0.4850 0.7154 0.1834 0.096 Uiso 1 1 calc R . .
C49 C 0.8341(6) 0.4736(5) 0.2262(4) 0.060(2) Uani 1 1 d . . .
H49A H 0.8008 0.5052 0.2770 0.090 Uiso 1 1 calc R . .
H49B H 0.8981 0.4874 0.1983 0.090 Uiso 1 1 calc R . .
H49C H 0.8524 0.4122 0.2304 0.090 Uiso 1 1 calc R . .
C50 C 0.8993(6) 0.3912(5) 0.0725(5) 0.069(2) Uani 1 1 d . . .
H50A H 0.9454 0.4160 0.0343 0.104 Uiso 1 1 calc R . .
H50B H 0.8936 0.3416 0.0485 0.104 Uiso 1 1 calc R . .
H50C H 0.9290 0.3733 0.1118 0.104 Uiso 1 1 calc R . .
C51 C 0.6056(6) 0.5836(5) 0.3048(4) 0.0522(18) Uani 1 1 d . . .
H51A H 0.6625 0.5673 0.3257 0.063 Uiso 1 1 calc R . .
H51B H 0.5715 0.6462 0.3157 0.063 Uiso 1 1 calc R . .
C52 C 0.5099(6) 0.4718(5) 0.3145(4) 0.0444(16) Uani 1 1 d . . .
C53 C 0.3973(6) 0.5103(5) 0.4385(4) 0.0492(18) Uani 1 1 d . . .
C54 C 0.4564(5) 0.5659(5) 0.4198(4) 0.0441(17) Uani 1 1 d . . .
C55 C 0.4436(6) 0.6318(5) 0.4731(4) 0.0522(19) Uani 1 1 d . . .
H55 H 0.4839 0.6694 0.4608 0.063 Uiso 1 1 calc R . .
C56 C 0.3663(7) 0.6381(5) 0.5463(4) 0.064(2) Uani 1 1 d . . .
H56 H 0.3549 0.6811 0.5841 0.076 Uiso 1 1 calc R . .
C57 C 0.3070(7) 0.5835(6) 0.5641(4) 0.066(2) Uani 1 1 d . . .
H57 H 0.2561 0.5904 0.6136 0.079 Uiso 1 1 calc R . .
C58 C 0.3202(7) 0.5183(6) 0.5111(4) 0.067(2) Uani 1 1 d . . .
H58 H 0.2791 0.4812 0.5235 0.080 Uiso 1 1 calc R . .
C59 C 0.3643(9) 0.3975(7) 0.3615(7) 0.120(4) Uani 1 1 d DU . .
H59A H 0.2913 0.4179 0.3988 0.144 Uiso 1 1 calc R . .
H59B H 0.3633 0.3948 0.3095 0.144 Uiso 1 1 calc R . .
C60 C 0.4278(11) 0.3145(8) 0.3774(8) 0.149(5) Uani 1 1 d DU . .
H60A H 0.5025 0.3038 0.3480 0.224 Uiso 1 1 calc R . .
H60B H 0.4059 0.2684 0.3632 0.224 Uiso 1 1 calc R . .
H60C H 0.4165 0.3168 0.4315 0.224 Uiso 1 1 calc R . .
O1 O 0.7777(15) 0.8553(9) 0.0940(11) 0.112(7) Uani 0.514(11) 1 d PDU A 1
S1 S 0.7218(5) 0.7906(4) 0.1156(4) 0.095(3) Uani 0.514(11) 1 d PD A 1
C61 C 0.8188(14) 0.6873(7) 0.0703(12) 0.070(6) Uani 0.514(11) 1 d PDU A 1
H61A H 0.8827 0.6799 0.0814 0.105 Uiso 0.514(11) 1 calc PR A 1
H61B H 0.8360 0.6848 0.0154 0.105 Uiso 0.514(11) 1 calc PR A 1
H61C H 0.7899 0.6417 0.0897 0.105 Uiso 0.514(11) 1 calc PR A 1
C62 C 0.642(3) 0.802(2) 0.056(2) 0.19(2) Uani 0.514(11) 1 d PDU A 1
H62A H 0.6541 0.8460 0.0220 0.280 Uiso 0.514(11) 1 calc PR A 1
H62B H 0.5676 0.8184 0.0876 0.280 Uiso 0.514(11) 1 calc PR A 1
H62C H 0.6628 0.7474 0.0250 0.280 Uiso 0.514(11) 1 calc PR A 1
O1' O 0.7418(19) 0.8592(12) 0.1187(13) 0.169(13) Uani 0.486(11) 1 d PDU A 2
S1' S 0.7709(6) 0.7898(4) 0.0568(5) 0.093(3) Uani 0.486(11) 1 d PD A 2
C61' C 0.800(3) 0.6895(11) 0.0986(16) 0.141(16) Uani 0.486(11) 1 d PDU A 2
H61D H 0.8735 0.6548 0.0716 0.211 Uiso 0.486(11) 1 calc PR A 2
H61E H 0.7536 0.6583 0.0944 0.211 Uiso 0.486(11) 1 calc PR A 2
H61F H 0.7883 0.7018 0.1521 0.211 Uiso 0.486(11) 1 calc PR A 2
C62' C 0.6456(13) 0.7901(15) 0.0506(14) 0.068(7) Uani 0.486(11) 1 d PDU A 2
H62D H 0.5941 0.8475 0.0672 0.102 Uiso 0.486(11) 1 calc PR A 2
H62E H 0.6193 0.7496 0.0832 0.102 Uiso 0.486(11) 1 calc PR A 2
H62F H 0.6565 0.7732 -0.0019 0.102 Uiso 0.486(11) 1 calc PR A 2

loop_
_atom_site_aniso_label
_atom_site_aniso_U_11
_atom_site_aniso_U_22
_atom_site_aniso_U_33
_atom_site_aniso_U_23
_atom_site_aniso_U_13
_atom_site_aniso_U_12
Hg1 0.05433(18) 0.05762(18) 0.03285(14) -0.00578(12) -0.00488(12) -0.03173(15)
Hg2 0.05176(17) 0.04904(16) 0.03298(14) -0.00059(11) -0.00893(12) -0.02465(14)
Hg3 0.0684(2) 0.0610(2) 0.0573(2) 0.00336(15) -0.02173(16) -0.02836(18)
Br1 0.0826(6) 0.0715(5) 0.0612(5) 0.0006(4) -0.0348(5) -0.0155(5)
Br2 0.0645(5) 0.0570(5) 0.0417(4) -0.0010(3) -0.0190(4) -0.0084(4)
Br3 0.0641(5) 0.0628(5) 0.0621(5) 0.0125(4) -0.0305(4) -0.0232(4)
Br4 0.0569(5) 0.0684(6) 0.0995(7) 0.0078(5) -0.0182(5) -0.0128(5)
Br5 0.0970(8) 0.0951(8) 0.1476(11) -0.0571(7) -0.0687(8) 0.0008(7)
Br6 0.2397(18) 0.1588(12) 0.0621(7) 0.0111(7) -0.0118(8) -0.1565(13)
N1 0.046(3) 0.047(3) 0.035(3) -0.002(3) -0.013(3) -0.015(3)
N2 0.036(3) 0.039(3) 0.036(3) -0.002(2) -0.014(2) -0.008(3)
N3 0.055(4) 0.047(3) 0.040(3) 0.001(3) -0.015(3) -0.023(3)
N4 0.037(3) 0.041(3) 0.032(3) 0.002(2) -0.011(2) -0.010(3)
N5 0.053(4) 0.046(3) 0.041(3) 0.006(3) -0.017(3) -0.023(3)
N6 0.046(3) 0.041(3) 0.031(3) -0.002(2) -0.015(3) -0.013(3)
N7 0.063(4) 0.065(4) 0.046(4) -0.001(3) -0.008(3) -0.035(4)
N8 0.045(3) 0.044(3) 0.034(3) -0.005(2) -0.015(3) -0.011(3)
C1 0.041(4) 0.046(4) 0.040(4) 0.002(3) -0.017(3) -0.014(3)
C2 0.038(4) 0.047(4) 0.032(3) 0.003(3) -0.014(3) -0.012(3)
C3 0.037(4) 0.042(4) 0.029(3) -0.005(3) -0.018(3) 0.005(3)
C4 0.048(4) 0.039(4) 0.052(4) -0.001(3) -0.026(4) -0.001(3)
C5 0.060(5) 0.046(4) 0.038(4) -0.006(3) -0.026(4) 0.004(4)
C6 0.044(4) 0.064(5) 0.035(4) 0.002(4) -0.012(3) 0.003(4)
C7 0.048(4) 0.062(5) 0.037(4) 0.004(3) -0.013(3) -0.013(4)
C8 0.079(6) 0.074(6) 0.039(4) 0.002(4) -0.011(4) -0.037(5)
C9 0.091(7) 0.081(6) 0.095(7) 0.033(5) -0.053(6) -0.051(6)
C10 0.053(4) 0.056(4) 0.037(4) -0.006(3) -0.010(3) -0.026(4)
C11 0.040(4) 0.041(4) 0.038(4) 0.001(3) -0.009(3) -0.021(3)
C12 0.040(4) 0.046(4) 0.047(4) 0.001(3) -0.019(3) -0.013(3)
C13 0.044(4) 0.053(4) 0.044(4) 0.009(3) -0.020(3) -0.021(4)
C14 0.037(4) 0.050(4) 0.033(3) 0.005(3) -0.006(3) -0.022(3)
C15 0.038(4) 0.041(4) 0.050(4) 0.010(3) -0.014(3) -0.022(3)
C16 0.044(4) 0.042(4) 0.038(4) 0.006(3) -0.015(3) -0.023(3)
C17 0.055(5) 0.065(5) 0.083(6) -0.011(5) -0.033(5) 0.005(4)
C18 0.078(6) 0.092(7) 0.056(5) 0.007(5) -0.041(5) -0.018(5)
C19 0.051(5) 0.062(5) 0.074(6) 0.005(4) -0.018(4) -0.005(4)
C20 0.071(6) 0.064(5) 0.071(6) 0.006(4) -0.039(5) -0.019(5)
C21 0.054(5) 0.058(5) 0.041(4) 0.005(3) -0.012(3) -0.032(4)
C22 0.040(4) 0.049(4) 0.043(4) 0.002(3) -0.015(3) -0.016(3)
C23 0.044(4) 0.043(4) 0.042(4) -0.005(3) -0.022(3) -0.004(3)
C24 0.035(4) 0.039(4) 0.040(4) -0.005(3) -0.020(3) -0.001(3)
C25 0.043(4) 0.053(4) 0.037(4) -0.003(3) -0.010(3) -0.008(4)
C26 0.054(5) 0.051(4) 0.045(4) -0.010(3) -0.021(4) -0.006(4)
C27 0.060(5) 0.044(4) 0.064(5) -0.009(4) -0.031(4) -0.012(4)
C28 0.065(5) 0.035(4) 0.061(5) 0.001(3) -0.027(4) -0.018(4)
C29 0.074(6) 0.068(5) 0.052(5) 0.012(4) -0.016(4) -0.045(5)
C30 0.063(6) 0.079(6) 0.090(7) 0.007(5) 0.002(5) -0.031(5)
C31 0.039(4) 0.047(4) 0.031(3) 0.000(3) -0.011(3) -0.016(3)
C32 0.043(4) 0.040(4) 0.048(4) -0.002(3) -0.023(3) -0.005(3)
C33 0.038(4) 0.039(4) 0.047(4) 0.001(3) -0.026(3) -0.005(3)
C34 0.043(4) 0.054(4) 0.037(4) -0.001(3) -0.016(3) -0.007(4)
C35 0.057(5) 0.052(4) 0.050(4) -0.007(4) -0.031(4) -0.009(4)
C36 0.091(7) 0.054(5) 0.057(5) -0.010(4) -0.040(5) -0.012(5)
C37 0.077(6) 0.044(4) 0.056(5) 0.001(4) -0.031(4) -0.022(4)
C38 0.064(5) 0.054(5) 0.058(5) 0.000(4) -0.017(4) -0.033(4)
C39 0.073(7) 0.064(6) 0.119(9) 0.021(6) -0.022(6) -0.025(5)
C40 0.049(4) 0.057(4) 0.035(4) 0.004(3) -0.008(3) -0.024(4)
C41 0.037(4) 0.045(4) 0.041(4) 0.007(3) -0.012(3) -0.020(3)
C42 0.040(4) 0.052(4) 0.040(4) 0.013(3) -0.018(3) -0.021(3)
C43 0.033(4) 0.045(4) 0.049(4) 0.000(3) -0.009(3) -0.013(3)
C44 0.049(4) 0.044(4) 0.037(4) -0.002(3) -0.011(3) -0.022(4)
C45 0.041(4) 0.050(4) 0.047(4) 0.010(3) -0.020(3) -0.029(4)
C46 0.033(4) 0.046(4) 0.044(4) 0.006(3) -0.010(3) -0.016(3)
C47 0.046(4) 0.094(6) 0.061(5) 0.017(5) -0.033(4) -0.022(5)
C48 0.051(5) 0.064(5) 0.065(5) 0.004(4) -0.017(4) -0.008(4)
C49 0.059(5) 0.070(5) 0.064(5) 0.018(4) -0.035(4) -0.025(4)
C50 0.047(5) 0.068(5) 0.070(6) -0.002(4) -0.010(4) 0.002(4)
C51 0.053(4) 0.065(5) 0.042(4) 0.000(4) -0.014(3) -0.029(4)
C52 0.042(4) 0.053(4) 0.036(4) 0.001(3) -0.012(3) -0.014(3)
C53 0.044(4) 0.057(4) 0.040(4) -0.001(3) -0.014(3) -0.009(4)
C54 0.038(4) 0.052(4) 0.031(4) -0.002(3) -0.014(3) 0.002(3)
C55 0.052(4) 0.053(4) 0.039(4) -0.007(3) -0.015(3) -0.001(4)
C56 0.076(6) 0.061(5) 0.031(4) -0.006(4) -0.019(4) 0.010(5)
C57 0.057(5) 0.068(5) 0.038(4) -0.003(4) -0.001(4) 0.007(5)
C58 0.058(5) 0.084(6) 0.044(5) 0.009(4) -0.007(4) -0.018(5)
C59 0.162(9) 0.096(7) 0.079(6) -0.002(5) -0.029(6) -0.026(7)
C60 0.133(9) 0.174(9) 0.143(9) 0.015(7) -0.058(7) -0.044(7)
O1 0.129(10) 0.104(10) 0.133(11) 0.003(7) -0.055(8) -0.069(8)
S1 0.091(5) 0.107(5) 0.089(6) 0.006(4) -0.028(4) -0.039(4)
C61 0.072(9) 0.074(9) 0.066(9) 0.012(7) -0.029(7) -0.023(7)
C62 0.19(2) 0.19(2) 0.19(2) 0.016(10) -0.072(13) -0.067(12)
O1' 0.170(16) 0.172(16) 0.179(16) -0.010(9) -0.071(10) -0.063(10)
S1' 0.103(5) 0.106(5) 0.093(6) 0.020(4) -0.033(4) -0.068(4)
C61' 0.139(18) 0.141(18) 0.139(18) 0.017(9) -0.048(11) -0.044(10)
C62' 0.065(10) 0.074(10) 0.072(10) 0.007(7) -0.028(7) -0.030(7)

loop_
_atom_type_symbol
_atom_type_description
_atom_type_scat_dispersion_real
_atom_type_scat_dispersion_imag
_atom_type_scat_source
C C 0.0033 0.0016 'International Tables Vol C Tables 4.2.6.8 and 6.1.1.4'
H H 0.0000 0.0000 'International Tables Vol C Tables 4.2.6.8 and 6.1.1.4'
N N 0.0061 0.0033 'International Tables Vol C Tables 4.2.6.8 and 6.1.1.4'
O O 0.0106 0.0060 'International Tables Vol C Tables 4.2.6.8 and 6.1.1.4'
S S 0.1246 0.1234 'International Tables Vol C Tables 4.2.6.8 and 6.1.1.4'
Br Br -0.2901 2.4595 'International Tables Vol C Tables 4.2.6.8 and 6.1.1.4'
Hg Hg -2.3894 9.2266 'International Tables Vol C Tables 4.2.6.8 and 6.1.1.4'

loop_
_geom_angle_atom_site_label_1
_geom_angle_atom_site_label_2
_geom_angle_atom_site_label_3
_geom_angle
_geom_angle_site_symmetry_1
_geom_angle_site_symmetry_3
_geom_angle_publ_flag
C1 Hg1 C22 173.7(3) . . ?
C1 Hg1 Br1 90.38(18) . . ?
C22 Hg1 Br1 92.24(18) . . ?
C31 Hg2 C52 167.8(3) . . ?
C31 Hg2 Br2 93.30(18) . . ?
C52 Hg2 Br2 96.37(18) . . ?
Br5 Hg3 Br6 111.67(5) . . ?
Br5 Hg3 Br4 110.97(4) . . ?
Br6 Hg3 Br4 105.99(5) . . ?
Br5 Hg3 Br3 107.32(4) . . ?
Br6 Hg3 Br3 114.47(4) . . ?
Br4 Hg3 Br3 106.32(3) . . ?
C1 N1 C2 109.7(5) . . ?
C1 N1 C8 126.8(6) . . ?
C2 N1 C8 123.4(6) . . ?
C1 N2 C3 109.6(5) . . ?
C1 N2 C10 130.1(5) . . ?
C3 N2 C10 120.3(5) . . ?
C22 N3 C23 109.9(6) . . ?
C22 N3 C29 127.0(6) . . ?
C23 N3 C29 123.0(6) . . ?
C22 N4 C24 108.8(5) . . ?
C22 N4 C21 129.9(5) . . ?
C24 N4 C21 121.3(5) . . ?
C31 N5 C32 110.0(5) . . ?
C31 N5 C38 126.1(6) . . ?
C32 N5 C38 123.9(6) . . ?
C31 N6 C33 110.0(6) . . ?
C31 N6 C40 130.2(5) . . ?
C33 N6 C40 119.8(5) . . ?
C52 N7 C53 109.7(6) . . ?
C52 N7 C59 126.5(7) . . ?
C53 N7 C59 121.3(7) . . ?
C52 N8 C54 108.6(6) . . ?
C52 N8 C51 129.4(6) . . ?
C54 N8 C51 121.9(5) . . ?
N1 C1 N2 107.5(5) . . ?
N1 C1 Hg1 121.6(5) . . ?
N2 C1 Hg1 130.4(5) . . ?
C3 C2 C7 121.6(6) . . ?
C3 C2 N1 106.6(5) . . ?
C7 C2 N1 131.8(7) . . ?
C2 C3 C4 123.0(6) . . ?
C2 C3 N2 106.5(5) . . ?
C4 C3 N2 130.4(7) . . ?
C3 C4 C5 115.8(7) . . ?
C3 C4 H4 122.1 . . ?
C5 C4 H4 122.1 . . ?
C6 C5 C4 121.0(7) . . ?
C6 C5 H5 119.5 . . ?
C4 C5 H5 119.5 . . ?
C5 C6 C7 122.6(7) . . ?
C5 C6 H6 118.7 . . ?
C7 C6 H6 118.7 . . ?
C2 C7 C6 116.0(7) . . ?
C2 C7 H7 122.0 . . ?
C6 C7 H7 122.0 . . ?
N1 C8 C9 111.5(7) . . ?
N1 C8 H8A 109.3 . . ?
C9 C8 H8A 109.3 . . ?
N1 C8 H8B 109.3 . . ?
C9 C8 H8B 109.3 . . ?
H8A C8 H8B 108.0 . . ?
C8 C9 H9A 109.5 . . ?
C8 C9 H9B 109.5 . . ?
H9A C9 H9B 109.5 . . ?
C8 C9 H9C 109.5 . . ?
H9A C9 H9C 109.5 . . ?
H9B C9 H9C 109.5 . . ?
N2 C10 C11 110.4(5) . . ?
N2 C10 H10A 109.6 . . ?
C11 C10 H10A 109.6 . . ?
N2 C10 H10B 109.6 . . ?
C11 C10 H10B 109.6 . . ?
H10A C10 H10B 108.1 . . ?
C16 C11 C12 121.6(6) . . ?
C16 C11 C10 119.3(6) . . ?
C12 C11 C10 118.9(6) . . ?
C13 C12 C11 118.1(6) . . ?
C13 C12 C17 120.6(6) . . ?
C11 C12 C17 121.2(6) . . ?
C14 C13 C12 120.7(6) . . ?
C14 C13 C18 120.8(6) . . ?
C12 C13 C18 118.4(6) . . ?
C13 C14 C15 120.1(6) . . ?
C13 C14 C21 120.3(6) . . ?
C15 C14 C21 119.2(6) . . ?
C16 C15 C14 118.7(6) . . ?
C16 C15 C19 120.3(6) . . ?
C14 C15 C19 121.0(6) . . ?
C15 C16 C11 119.5(6) . . ?
C15 C16 C20 118.0(6) . . ?
C11 C16 C20 122.3(6) . . ?
C12 C17 H17A 109.5 . . ?
C12 C17 H17B 109.5 . . ?
H17A C17 H17B 109.5 . . ?
C12 C17 H17C 109.5 . . ?
H17A C17 H17C 109.5 . . ?
H17B C17 H17C 109.5 . . ?
C13 C18 H18A 109.5 . . ?
C13 C18 H18B 109.5 . . ?
H18A C18 H18B 109.5 . . ?
C13 C18 H18C 109.5 . . ?
H18A C18 H18C 109.5 . . ?
H18B C18 H18C 109.5 . . ?
C15 C19 H19A 109.5 . . ?
C15 C19 H19B 109.5 . . ?
H19A C19 H19B 109.5 . . ?
C15 C19 H19C 109.5 . . ?
H19A C19 H19C 109.5 . . ?
H19B C19 H19C 109.5 . . ?
C16 C20 H20A 109.5 . . ?
C16 C20 H20B 109.5 . . ?
H20A C20 H20B 109.5 . . ?
C16 C20 H20C 109.5 . . ?
H20A C20 H20C 109.5 . . ?
H20B C20 H20C 109.5 . . ?
N4 C21 C14 111.8(5) . . ?
N4 C21 H21A 109.2 . . ?
C14 C21 H21A 109.2 . . ?
N4 C21 H21B 109.2 . . ?
C14 C21 H21B 109.2 . . ?
H21A C21 H21B 107.9 . . ?
N3 C22 Hg1 121.6(5) . . ?
N4 C22 Hg1 130.0(5) . . ?
C28 C23 C24 121.8(6) . . ?
C28 C23 N3 131.5(7) . . ?
C24 C23 N3 106.7(6) . . ?
C25 C24 C23 122.3(6) . . ?
C25 C24 N4 131.3(7) . . ?
C23 C24 N4 106.3(5) . . ?
C24 C25 C26 117.8(7) . . ?
C24 C25 H25 121.1 . . ?
C26 C25 H25 121.1 . . ?
C25 C26 C27 120.7(7) . . ?
C25 C26 H26 119.6 . . ?
C27 C26 H26 119.6 . . ?
C26 C27 C28 121.7(6) . . ?
C26 C27 H27 119.1 . . ?
C28 C27 H27 119.1 . . ?
C23 C28 C27 115.6(7) . . ?
C23 C28 H28 122.2 . . ?
C27 C28 H28 122.2 . . ?
N3 C29 C30 113.4(7) . . ?
N3 C29 H29 123.3 . . ?
C30 C29 H29 123.3 . . ?
C29 C30 H30A 109.5 . . ?
C29 C30 H30B 109.5 . . ?
H30A C30 H30B 109.5 . . ?
C29 C30 H30C 109.5 . . ?
H30A C30 H30C 109.5 . . ?
H30B C30 H30C 109.5 . . ?
N5 C31 N6 107.5(5) . . ?
N5 C31 Hg2 121.0(5) . . ?
N6 C31 Hg2 131.5(5) . . ?
C37 C32 C33 122.2(7) . . ?
C37 C32 N5 131.2(7) . . ?
C33 C32 N5 106.6(5) . . ?
C34 C33 C32 122.0(6) . . ?
C34 C33 N6 132.2(7) . . ?
C32 C33 N6 105.8(6) . . ?
C33 C34 C35 116.8(7) . . ?
C33 C34 H34 121.6 . . ?
C35 C34 H34 121.6 . . ?
C34 C35 C36 121.7(7) . . ?
C34 C35 H35 119.2 . . ?
C36 C35 H35 119.2 . . ?
C37 C36 C35 121.6(7) . . ?
C37 C36 H36 119.2 . . ?
C35 C36 H36 119.2 . . ?
C32 C37 C36 115.7(7) . . ?
C32 C37 H37 122.2 . . ?
C36 C37 H37 122.2 . . ?
N5 C38 C39 109.7(7) . . ?
N5 C38 H38A 109.7 . . ?
C39 C38 H38A 109.7 . . ?
N5 C38 H38B 109.7 . . ?
C39 C38 H38B 109.7 . . ?
H38A C38 H38B 108.2 . . ?
C38 C39 H39A 109.5 . . ?
C38 C39 H39B 109.5 . . ?
H39A C39 H39B 109.5 . . ?
C38 C39 H39C 109.5 . . ?
H39A C39 H39C 109.5 . . ?
H39B C39 H39C 109.5 . . ?
N6 C40 C41 110.7(5) . . ?
N6 C40 H40A 109.5 . . ?
C41 C40 H40A 109.5 . . ?
N6 C40 H40B 109.5 . . ?
C41 C40 H40B 109.5 . . ?
H40A C40 H40B 108.1 . . ?
C42 C41 C46 120.5(6) . . ?
C42 C41 C40 118.8(6) . . ?
C46 C41 C40 120.4(6) . . ?
C41 C42 C43 119.4(6) . . ?
C41 C42 C47 120.3(6) . . ?
C43 C42 C47 120.2(6) . . ?
C42 C43 C44 118.8(6) . . ?
C42 C43 C48 121.0(6) . . ?
C44 C43 C48 120.0(6) . . ?
C45 C44 C43 120.2(6) . . ?
C45 C44 C51 120.8(6) . . ?
C43 C44 C51 118.8(6) . . ?
C46 C45 C44 119.4(6) . . ?
C46 C45 C49 119.2(6) . . ?
C44 C45 C49 121.4(6) . . ?
C45 C46 C41 119.7(6) . . ?
C45 C46 C50 119.1(6) . . ?
C41 C46 C50 121.2(6) . . ?
C42 C47 H47A 109.5 . . ?
C42 C47 H47B 109.5 . . ?
H47A C47 H47B 109.5 . . ?
C42 C47 H47C 109.5 . . ?
H47A C47 H47C 109.5 . . ?
H47B C47 H47C 109.5 . . ?
C43 C48 H48A 109.5 . . ?
C43 C48 H48B 109.5 . . ?
H48A C48 H48B 109.5 . . ?
C43 C48 H48C 109.5 . . ?
H48A C48 H48C 109.5 . . ?
H48B C48 H48C 109.5 . . ?
C45 C49 H49A 109.5 . . ?
C45 C49 H49B 109.5 . . ?
H49A C49 H49B 109.5 . . ?
C45 C49 H49C 109.5 . . ?
H49A C49 H49C 109.5 . . ?
H49B C49 H49C 109.5 . . ?
C46 C50 H50A 109.5 . . ?
C46 C50 H50B 109.5 . . ?
H50A C50 H50B 109.5 . . ?
C46 C50 H50C 109.5 . . ?
H50A C50 H50C 109.5 . . ?
H50B C50 H50C 109.5 . . ?
N8 C51 C44 111.3(5) . . ?
N8 C51 H51A 109.4 . . ?
C44 C51 H51A 109.4 . . ?
N8 C51 H51B 109.4 . . ?
C44 C51 H51B 109.4 . . ?
H51A C51 H51B 108.0 . . ?
N7 C52 N8 108.2(6) . . ?
N7 C52 Hg2 122.5(5) . . ?
N8 C52 Hg2 129.3(5) . . ?
C54 C53 C58 121.5(7) . . ?
C54 C53 N7 106.1(6) . . ?
C58 C53 N7 132.4(8) . . ?
C53 C54 C55 121.8(7) . . ?
C53 C54 N8 107.4(6) . . ?
C55 C54 N8 130.7(7) . . ?
C54 C55 C56 115.7(8) . . ?
C54 C55 H55 122.1 . . ?
C56 C55 H55 122.1 . . ?
C57 C56 C55 122.2(7) . . ?
C57 C56 H56 118.9 . . ?
C55 C56 H56 118.9 . . ?
C56 C57 C58 121.9(8) . . ?
C56 C57 H57 119.1 . . ?
C58 C57 H57 119.1 . . ?
C57 C58 C53 116.9(8) . . ?
C57 C58 H58 121.5 . . ?
C53 C58 H58 121.5 . . ?
C60 C59 N7 97.6(9) . . ?
C60 C59 H59A 112.2 . . ?
N7 C59 H59A 112.2 . . ?
C60 C59 H59B 112.2 . . ?
N7 C59 H59B 112.2 . . ?
H59A C59 H59B 109.8 . . ?
C59 C60 H60A 109.5 . . ?
C59 C60 H60B 109.5 . . ?
H60A C60 H60B 109.5 . . ?
C59 C60 H60C 109.5 . . ?
H60A C60 H60C 109.5 . . ?
H60B C60 H60C 109.5 . . ?
O1 S1 C61 106.3(8) . . ?
O1 S1 C62 105.3(9) . . ?
C61 S1 C62 97.7(10) . . ?
O1' S1' C61' 105.7(9) . . ?
O1' S1' C62' 105.3(9) . . ?
C61' S1' C62' 97.5(10) . . ?
S1' C61' H61D 109.5 . . ?
S1' C61' H61E 109.5 . . ?
H61D C61' H61E 109.5 . . ?
S1' C61' H61F 109.5 . . ?
H61D C61' H61F 109.5 . . ?
H61E C61' H61F 109.5 . . ?
S1' C62' H62D 109.5 . . ?
S1' C62' H62E 109.5 . . ?
H62D C62' H62E 109.5 . . ?
S1' C62' H62F 109.5 . . ?
H62D C62' H62F 109.5 . . ?
H62E C62' H62F 109.5 . . ?

loop_
_geom_bond_atom_site_label_1
_geom_bond_atom_site_label_2
_geom_bond_distance
_geom_bond_site_symmetry_2
_geom_bond_publ_flag
Hg1 C1 2.097(6) . ?
Hg1 C22 2.101(6) . ?
Hg1 Br1 3.0764(10) . ?
Hg2 C31 2.090(6) . ?
Hg2 C52 2.100(6) . ?
Hg2 Br2 3.0294(8) . ?
Hg3 Br5 2.5699(10) . ?
Hg3 Br6 2.5893(12) . ?
Hg3 Br4 2.6332(10) . ?
Hg3 Br3 2.6599(9) . ?
N1 C1 1.340(8) . ?
N1 C2 1.406(8) . ?
N1 C8 1.463(9) . ?
N2 C1 1.350(8) . ?
N2 C3 1.404(8) . ?
N2 C10 1.481(8) . ?
N3 C22 1.331(8) . ?
N3 C23 1.389(8) . ?
N3 C29 1.465(9) . ?
N4 C22 1.356(8) . ?
N4 C24 1.401(8) . ?
N4 C21 1.479(8) . ?
N5 C31 1.352(8) . ?
N5 C32 1.403(8) . ?
N5 C38 1.476(9) . ?
N6 C31 1.355(8) . ?
N6 C33 1.411(8) . ?
N6 C40 1.475(8) . ?
N7 C52 1.346(9) . ?
N7 C53 1.407(9) . ?
N7 C59 1.539(8) . ?
N8 C52 1.349(8) . ?
N8 C54 1.412(8) . ?
N8 C51 1.456(9) . ?
C2 C3 1.367(9) . ?
C2 C7 1.380(9) . ?
C3 C4 1.376(9) . ?
C4 C5 1.398(10) . ?
C4 H4 0.9300 . ?
C5 C6 1.375(11) . ?
C5 H5 0.9300 . ?
C6 C7 1.384(10) . ?
C6 H6 0.9300 . ?
C7 H7 0.9300 . ?
C8 C9 1.482(12) . ?
C8 H8A 0.9700 . ?
C8 H8B 0.9700 . ?
C9 H9A 0.9600 . ?
C9 H9B 0.9600 . ?
C9 H9C 0.9600 . ?
C10 C11 1.518(8) . ?
C10 H10A 0.9700 . ?
C10 H10B 0.9700 . ?
C11 C16 1.402(9) . ?
C11 C12 1.411(9) . ?
C12 C13 1.407(9) . ?
C12 C17 1.504(9) . ?
C13 C14 1.387(9) . ?
C13 C18 1.523(9) . ?
C14 C15 1.443(9) . ?
C14 C21 1.491(9) . ?
C15 C16 1.396(9) . ?
C15 C19 1.500(10) . ?
C16 C20 1.507(9) . ?
C17 H17A 0.9600 . ?
C17 H17B 0.9600 . ?
C17 H17C 0.9600 . ?
C18 H18A 0.9600 . ?
C18 H18B 0.9600 . ?
C18 H18C 0.9600 . ?
C19 H19A 0.9600 . ?
C19 H19B 0.9600 . ?
C19 H19C 0.9600 . ?
C20 H20A 0.9600 . ?
C20 H20B 0.9600 . ?
C20 H20C 0.9600 . ?
C21 H21A 0.9700 . ?
C21 H21B 0.9700 . ?
C23 C28 1.381(9) . ?
C23 C24 1.383(10) . ?
C24 C25 1.366(9) . ?
C25 C26 1.366(9) . ?
C25 H25 0.9300 . ?
C26 C27 1.402(11) . ?
C26 H26 0.9300 . ?
C27 C28 1.408(10) . ?
C27 H27 0.9300 . ?
C28 H28 0.9300 . ?
C29 C30 1.492(12) . ?
C29 H29 0.9300 . ?
C30 H30A 0.9600 . ?
C30 H30B 0.9600 . ?
C30 H30C 0.9600 . ?
C32 C37 1.395(9) . ?
C32 C33 1.397(10) . ?
C33 C34 1.368(9) . ?
C34 C35 1.389(9) . ?
C34 H34 0.9300 . ?
C35 C36 1.403(11) . ?
C35 H35 0.9300 . ?
C36 C37 1.395(11) . ?
C36 H36 0.9300 . ?
C37 H37 0.9300 . ?
C38 C39 1.515(11) . ?
C38 H38A 0.9700 . ?
C38 H38B 0.9700 . ?
C39 H39A 0.9600 . ?
C39 H39B 0.9600 . ?
C39 H39C 0.9600 . ?
C40 C41 1.504(9) . ?
C40 H40A 0.9700 . ?
C40 H40B 0.9700 . ?
C41 C42 1.395(9) . ?
C41 C46 1.417(9) . ?
C42 C43 1.404(9) . ?
C42 C47 1.524(9) . ?
C43 C44 1.427(9) . ?
C43 C48 1.518(9) . ?
C44 C45 1.401(9) . ?
C44 C51 1.508(9) . ?
C45 C46 1.388(9) . ?
C45 C49 1.514(9) . ?
C46 C50 1.533(9) . ?
C47 H47A 0.9600 . ?
C47 H47B 0.9600 . ?
C47 H47C 0.9600 . ?
C48 H48A 0.9600 . ?
C48 H48B 0.9600 . ?
C48 H48C 0.9600 . ?
C49 H49A 0.9600 . ?
C49 H49B 0.9600 . ?
C49 H49C 0.9600 . ?
C50 H50A 0.9600 . ?
C50 H50B 0.9600 . ?
C50 H50C 0.9600 . ?
C51 H51A 0.9700 . ?
C51 H51B 0.9700 . ?
C53 C54 1.370(10) . ?
C53 C58 1.382(10) . ?
C54 C55 1.387(9) . ?
C55 C56 1.394(11) . ?
C55 H55 0.9300 . ?
C56 C57 1.356(12) . ?
C56 H56 0.9300 . ?
C57 C58 1.373(11) . ?
C57 H57 0.9300 . ?
C58 H58 0.9300 . ?
C59 C60 1.462(9) . ?
C59 H59A 0.9700 . ?
C59 H59B 0.9700 . ?
C60 H60A 0.9600 . ?
C60 H60B 0.9600 . ?
C60 H60C 0.9600 . ?
O1 S1 1.469(9) . ?
S1 C61 1.787(9) . ?
S1 C62 1.802(10) . ?
C61 H61A 0.9600 . ?
C61 H61B 0.9600 . ?
C61 H61C 0.9600 . ?
C62 H62A 0.9600 . ?
C62 H62B 0.9600 . ?
C62 H62C 0.9600 . ?
O1' S1' 1.471(10) . ?
S1' C61' 1.794(10) . ?
S1' C62' 1.798(9) . ?
C61' H61D 0.9600 . ?
C61' H61E 0.9600 . ?
C61' H61F 0.9600 . ?
C62' H62D 0.9600 . ?
C62' H62E 0.9600 . ?
C62' H62F 0.9600 . ?

loop_
_geom_torsion_atom_site_label_1
_geom_torsion_atom_site_label_2
_geom_torsion_atom_site_label_3
_geom_torsion_atom_site_label_4
_geom_torsion
_geom_torsion_site_symmetry_1
_geom_torsion_site_symmetry_2
_geom_torsion_site_symmetry_3
_geom_torsion_site_symmetry_4
_geom_torsion_publ_flag
C2 N1 C1 N2 1.1(7) . . . . ?
C8 N1 C1 N2 177.7(6) . . . . ?
C2 N1 C1 Hg1 173.8(4) . . . . ?
C8 N1 C1 Hg1 -9.6(10) . . . . ?
C3 N2 C1 N1 0.4(7) . . . . ?
C10 N2 C1 N1 -176.8(6) . . . . ?
C3 N2 C1 Hg1 -171.5(5) . . . . ?
C10 N2 C1 Hg1 11.4(10) . . . . ?
C22 Hg1 C1 N1 35(3) . . . . ?
Br1 Hg1 C1 N1 -79.8(5) . . . . ?
C22 Hg1 C1 N2 -154(2) . . . . ?
Br1 Hg1 C1 N2 91.1(6) . . . . ?
C1 N1 C2 C3 -2.1(7) . . . . ?
C8 N1 C2 C3 -178.9(6) . . . . ?
C1 N1 C2 C7 178.1(7) . . . . ?
C8 N1 C2 C7 1.4(11) . . . . ?
C7 C2 C3 C4 -0.9(10) . . . . ?
N1 C2 C3 C4 179.3(6) . . . . ?
C7 C2 C3 N2 -178.0(6) . . . . ?
N1 C2 C3 N2 2.3(7) . . . . ?
C1 N2 C3 C2 -1.7(7) . . . . ?
C10 N2 C3 C2 175.8(6) . . . . ?
C1 N2 C3 C4 -178.5(6) . . . . ?
C10 N2 C3 C4 -1.0(10) . . . . ?
C2 C3 C4 C5 1.9(9) . . . . ?
N2 C3 C4 C5 178.2(6) . . . . ?
C3 C4 C5 C6 -2.0(10) . . . . ?
C4 C5 C6 C7 1.2(11) . . . . ?
C3 C2 C7 C6 -0.1(10) . . . . ?
N1 C2 C7 C6 179.7(7) . . . . ?
C5 C6 C7 C2 -0.1(10) . . . . ?
C1 N1 C8 C9 100.0(9) . . . . ?
C2 N1 C8 C9 -83.8(8) . . . . ?
C1 N2 C10 C11 -5.1(10) . . . . ?
C3 N2 C10 C11 178.0(5) . . . . ?
N2 C10 C11 C16 85.1(7) . . . . ?
N2 C10 C11 C12 -89.1(7) . . . . ?
C16 C11 C12 C13 -9.8(10) . . . . ?
C10 C11 C12 C13 164.3(6) . . . . ?
C16 C11 C12 C17 172.8(7) . . . . ?
C10 C11 C12 C17 -13.1(10) . . . . ?
C11 C12 C13 C14 -0.3(10) . . . . ?
C17 C12 C13 C14 177.2(7) . . . . ?
C11 C12 C13 C18 -177.4(7) . . . . ?
C17 C12 C13 C18 0.0(11) . . . . ?
C12 C13 C14 C15 9.6(10) . . . . ?
C18 C13 C14 C15 -173.3(7) . . . . ?
C12 C13 C14 C21 -162.5(6) . . . . ?
C18 C13 C14 C21 14.6(10) . . . . ?
C13 C14 C15 C16 -9.1(9) . . . . ?
C21 C14 C15 C16 163.1(6) . . . . ?
C13 C14 C15 C19 173.4(6) . . . . ?
C21 C14 C15 C19 -14.4(9) . . . . ?
C14 C15 C16 C11 -0.7(9) . . . . ?
C19 C15 C16 C11 176.9(6) . . . . ?
C14 C15 C16 C20 -175.8(6) . . . . ?
C19 C15 C16 C20 1.7(9) . . . . ?
C12 C11 C16 C15 10.2(9) . . . . ?
C10 C11 C16 C15 -163.8(6) . . . . ?
C12 C11 C16 C20 -174.9(7) . . . . ?
C10 C11 C16 C20 11.1(9) . . . . ?
C22 N4 C21 C14 4.7(10) . . . . ?
C24 N4 C21 C14 -178.0(5) . . . . ?
C13 C14 C21 N4 86.6(8) . . . . ?
C15 C14 C21 N4 -85.6(7) . . . . ?
C23 N3 C22 N4 1.1(8) . . . . ?
C29 N3 C22 N4 178.9(7) . . . . ?
C23 N3 C22 Hg1 -175.0(4) . . . . ?
C29 N3 C22 Hg1 2.9(10) . . . . ?
C24 N4 C22 N3 0.0(7) . . . . ?
C21 N4 C22 N3 177.6(6) . . . . ?
C24 N4 C22 Hg1 175.7(5) . . . . ?
C21 N4 C22 Hg1 -6.8(10) . . . . ?
C1 Hg1 C22 N3 -35(3) . . . . ?
Br1 Hg1 C22 N3 79.2(5) . . . . ?
C1 Hg1 C22 N4 150(2) . . . . ?
Br1 Hg1 C22 N4 -95.9(6) . . . . ?
C22 N3 C23 C28 -179.8(7) . . . . ?
C29 N3 C23 C28 2.2(12) . . . . ?
C22 N3 C23 C24 -1.7(8) . . . . ?
C29 N3 C23 C24 -179.7(6) . . . . ?
C28 C23 C24 C25 0.2(10) . . . . ?
N3 C23 C24 C25 -178.1(6) . . . . ?
C28 C23 C24 N4 180.0(6) . . . . ?
N3 C23 C24 N4 1.7(7) . . . . ?
C22 N4 C24 C25 178.6(7) . . . . ?
C21 N4 C24 C25 0.9(10) . . . . ?
C22 N4 C24 C23 -1.1(7) . . . . ?
C21 N4 C24 C23 -178.9(6) . . . . ?
C23 C24 C25 C26 -0.8(10) . . . . ?
N4 C24 C25 C26 179.5(6) . . . . ?
C24 C25 C26 C27 0.7(10) . . . . ?
C25 C26 C27 C28 0.0(11) . . . . ?
C24 C23 C28 C27 0.4(10) . . . . ?
N3 C23 C28 C27 178.2(7) . . . . ?
C26 C27 C28 C23 -0.5(11) . . . . ?
C22 N3 C29 C30 -101.4(9) . . . . ?
C23 N3 C29 C30 76.2(9) . . . . ?
C32 N5 C31 N6 0.4(7) . . . . ?
C38 N5 C31 N6 178.4(6) . . . . ?
C32 N5 C31 Hg2 179.3(4) . . . . ?
C38 N5 C31 Hg2 -2.7(9) . . . . ?
C33 N6 C31 N5 -0.7(7) . . . . ?
C40 N6 C31 N5 178.5(6) . . . . ?
C33 N6 C31 Hg2 -179.5(5) . . . . ?
C40 N6 C31 Hg2 -0.3(11) . . . . ?
C52 Hg2 C31 N5 -67.4(14) . . . . ?
Br2 Hg2 C31 N5 75.1(5) . . . . ?
C52 Hg2 C31 N6 111.2(13) . . . . ?
Br2 Hg2 C31 N6 -106.3(6) . . . . ?
C31 N5 C32 C37 179.0(7) . . . . ?
C38 N5 C32 C37 0.9(12) . . . . ?
C31 N5 C32 C33 0.1(7) . . . . ?
C38 N5 C32 C33 -178.0(6) . . . . ?
C37 C32 C33 C34 -0.3(10) . . . . ?
N5 C32 C33 C34 178.7(6) . . . . ?
C37 C32 C33 N6 -179.5(6) . . . . ?
N5 C32 C33 N6 -0.5(7) . . . . ?
C31 N6 C33 C34 -178.4(7) . . . . ?
C40 N6 C33 C34 2.3(10) . . . . ?
C31 N6 C33 C32 0.8(7) . . . . ?
C40 N6 C33 C32 -178.5(6) . . . . ?
C32 C33 C34 C35 -0.7(10) . . . . ?
N6 C33 C34 C35 178.4(6) . . . . ?
C33 C34 C35 C36 1.9(10) . . . . ?
C34 C35 C36 C37 -2.3(12) . . . . ?
C33 C32 C37 C36 0.0(11) . . . . ?
N5 C32 C37 C36 -178.8(7) . . . . ?
C35 C36 C37 C32 1.3(12) . . . . ?
C31 N5 C38 C39 103.1(8) . . . . ?
C32 N5 C38 C39 -79.2(9) . . . . ?
C31 N6 C40 C41 1.0(10) . . . . ?
C33 N6 C40 C41 -179.9(5) . . . . ?
N6 C40 C41 C42 -87.5(7) . . . . ?
N6 C40 C41 C46 85.9(7) . . . . ?
C46 C41 C42 C43 -11.0(10) . . . . ?
C40 C41 C42 C43 162.5(6) . . . . ?
C46 C41 C42 C47 172.6(6) . . . . ?
C40 C41 C42 C47 -13.9(9) . . . . ?
C41 C42 C43 C44 -0.1(10) . . . . ?
C47 C42 C43 C44 176.2(6) . . . . ?
C41 C42 C43 C48 -175.9(6) . . . . ?
C47 C42 C43 C48 0.5(10) . . . . ?
C42 C43 C44 C45 12.0(10) . . . . ?
C48 C43 C44 C45 -172.2(6) . . . . ?
C42 C43 C44 C51 -163.2(6) . . . . ?
C48 C43 C44 C51 12.5(10) . . . . ?
C43 C44 C45 C46 -12.6(9) . . . . ?
C51 C44 C45 C46 162.5(6) . . . . ?
C43 C44 C45 C49 170.4(6) . . . . ?
C51 C44 C45 C49 -14.4(10) . . . . ?
C44 C45 C46 C41 1.5(10) . . . . ?
C49 C45 C46 C41 178.5(6) . . . . ?
C44 C45 C46 C50 -177.4(6) . . . . ?
C49 C45 C46 C50 -0.4(10) . . . . ?
C42 C41 C46 C45 10.4(10) . . . . ?
C40 C41 C46 C45 -162.9(6) . . . . ?
C42 C41 C46 C50 -170.7(7) . . . . ?
C40 C41 C46 C50 15.9(10) . . . . ?
C52 N8 C51 C44 16.1(10) . . . . ?
C54 N8 C51 C44 -167.7(6) . . . . ?
C45 C44 C51 N8 -103.9(7) . . . . ?
C43 C44 C51 N8 71.3(8) . . . . ?
C53 N7 C52 N8 -0.6(8) . . . . ?
C59 N7 C52 N8 161.7(8) . . . . ?
C53 N7 C52 Hg2 178.8(5) . . . . ?
C59 N7 C52 Hg2 -19.0(11) . . . . ?
C54 N8 C52 N7 0.2(8) . . . . ?
C51 N8 C52 N7 176.8(7) . . . . ?
C54 N8 C52 Hg2 -179.1(5) . . . . ?
C51 N8 C52 Hg2 -2.5(10) . . . . ?
C31 Hg2 C52 N7 57.5(15) . . . . ?
Br2 Hg2 C52 N7 -84.8(6) . . . . ?
C31 Hg2 C52 N8 -123.3(12) . . . . ?
Br2 Hg2 C52 N8 94.4(6) . . . . ?
C52 N7 C53 C54 0.7(8) . . . . ?
C59 N7 C53 C54 -162.6(7) . . . . ?
C52 N7 C53 C58 179.6(8) . . . . ?
C59 N7 C53 C58 16.3(13) . . . . ?
C58 C53 C54 C55 1.3(11) . . . . ?
N7 C53 C54 C55 -179.7(6) . . . . ?
C58 C53 C54 N8 -179.6(7) . . . . ?
N7 C53 C54 N8 -0.6(7) . . . . ?
C52 N8 C54 C53 0.3(7) . . . . ?
C51 N8 C54 C53 -176.7(6) . . . . ?
C52 N8 C54 C55 179.2(7) . . . . ?
C51 N8 C54 C55 2.3(11) . . . . ?
C53 C54 C55 C56 -0.5(10) . . . . ?
N8 C54 C55 C56 -179.4(7) . . . . ?
C54 C55 C56 C57 -0.3(11) . . . . ?
C55 C56 C57 C58 0.4(13) . . . . ?
C56 C57 C58 C53 0.3(12) . . . . ?
C54 C53 C58 C57 -1.2(12) . . . . ?
N7 C53 C58 C57 -179.9(8) . . . . ?
C52 N7 C59 C60 96.4(11) . . . . ?
C53 N7 C59 C60 -103.3(10) . . . . ?

loop_
_platon_squeeze_void_nr
_platon_squeeze_void_average_x
_platon_squeeze_void_average_y
_platon_squeeze_void_average_z
_platon_squeeze_void_volume
_platon_squeeze_void_count_electrons
1 0.500 0.000 0.486 659.3 185.5
